data_4001340
loop_
_publ_author_name
'Ota, Akira'
'Ouahab, Lahc\`ene'
'Golhen, St\'ephane'
'Yoshida, Yukihiro'
'Maesato, Mitsuhiko'
'Saito, Gunzi'
'\'Swietlik, Roman'

_publ_section_title
;
 Phase Transition from Mott Insulating Phase into the Charge Ordering
 Phase with Molecular Deformation in Charge-Transfer Salts
 \k-(ET)4[M(CN)6][N(C2H5)4]&#x00B7;2H2O (M = CoIIIand FeIII)
;
_journal_issue 10
_journal_name_full 'Chemistry of Materials'
_journal_page_first 2455
_journal_paper_doi 10.1021/cm063036k
_journal_volume 19
_journal_year 2007
_chemical_formula_sum 'C54 H56 Co N7 O2 S32'
_chemical_formula_weight 1919.91
_chemical_name_systematic
;
 ?
;
_space_group_IT_number 13
_symmetry_cell_setting monoclinic
_symmetry_space_group_name_Hall '-P 2yac'
_symmetry_space_group_name_H-M 'P 1 2/n 1'
_atom_sites_solution_hydrogens geom
_atom_sites_solution_primary direct
_atom_sites_solution_secondary difmap
_audit_creation_method SHELXL-97
_cell_angle_alpha 90.00
_cell_angle_beta 90.152(2)
_cell_angle_gamma 90.00
_cell_formula_units_Z 2
_cell_length_a 10.9798(5)
_cell_length_b 8.8047(4)
_cell_length_c 38.5794(18)
_cell_measurement_temperature 100(2)
_cell_volume 3729.6(3)
_computing_structure_refinement 'SHELXL-97 (Sheldrick, 1997)'
_diffrn_ambient_temperature 100(2)
_diffrn_measured_fraction_theta_full 0.993
_diffrn_measured_fraction_theta_max 0.993
_diffrn_radiation_monochromator graphite
_diffrn_radiation_source 'fine-focus sealed tube'
_diffrn_radiation_type MoK\a
_diffrn_radiation_wavelength 0.71073
_diffrn_reflns_av_R_equivalents 0.0323
_diffrn_reflns_av_sigmaI/netI 0.0473
_diffrn_reflns_limit_h_max 13
_diffrn_reflns_limit_h_min -12
_diffrn_reflns_limit_k_max 4
_diffrn_reflns_limit_k_min -11
_diffrn_reflns_limit_l_max 48
_diffrn_reflns_limit_l_min -47
_diffrn_reflns_number 17466
_diffrn_reflns_theta_full 26.46
_diffrn_reflns_theta_max 26.46
_diffrn_reflns_theta_min 1.06
_exptl_absorpt_coefficient_mu 1.174
_exptl_absorpt_correction_type none
_exptl_crystal_colour black
_exptl_crystal_density_diffrn 1.710
_exptl_crystal_density_method 'not measured'
_exptl_crystal_description block
_exptl_crystal_F_000 1968
_refine_diff_density_max 5.158
_refine_diff_density_min -2.832
_refine_diff_density_rms 0.286
_refine_ls_extinction_method none
_refine_ls_goodness_of_fit_ref 1.052
_refine_ls_hydrogen_treatment mixed
_refine_ls_matrix_type full
_refine_ls_number_parameters 408
_refine_ls_number_reflns 7643
_refine_ls_number_restraints 0
_refine_ls_restrained_S_all 1.052
_refine_ls_R_factor_all 0.0908
_refine_ls_R_factor_gt 0.0727
_refine_ls_shift/su_max 0.044
_refine_ls_shift/su_mean 0.001
_refine_ls_structure_factor_coef Fsqd
_refine_ls_weighting_details 'calc w=1/[\s^2^(Fo^2^)+(0.1137P)^2^+34.4041P] where P=(Fo^2^+2Fc^2^)/3'
_refine_ls_weighting_scheme calc
_refine_ls_wR_factor_gt 0.1984
_refine_ls_wR_factor_ref 0.2200
_reflns_number_gt 6098
_reflns_number_total 7643
_reflns_threshold_expression >2sigma(I)
_cod_data_source_file cm063036ksi20070302_073935.cif
_cod_data_source_block 1_100k
_cod_depositor_comments
;
The following automatic conversions were performed:

'_symmetry_cell_setting' value 'Monoclinic' changed to 'monoclinic'
according to /home/saulius/struct/CIF-dictionaries/cif_core.dic
dictionary named 'cif_core.dic' version 2.4.1 from
2010-06-29.

'_exptl_absorpt_correction_type' value 'None' changed to
'none' according to
/home/saulius/struct/CIF-dictionaries/cif_core.dic dictionary named
'cif_core.dic' version 2.4.1 from 2010-06-29.

Automatic conversion script
Id: cif_fix_values 1715 2011-07-08 13:25:40Z adriana 
;
_cod_original_sg_symbol_H-M P2/n
_cod_database_code 4001340

loop_
_symmetry_equiv_pos_as_xyz
'x, y, z'
'-x+1/2, y, -z+1/2'
'-x, -y, -z'
'x-1/2, -y, z-1/2'

loop_
_atom_site_label
_atom_site_type_symbol
_atom_site_fract_x
_atom_site_fract_y
_atom_site_fract_z
_atom_site_U_iso_or_equiv
_atom_site_adp_type
_atom_site_occupancy
_atom_site_symmetry_multiplicity
_atom_site_calc_flag
_atom_site_refinement_flags
C1 C 0.5689(9) 0.4468(10) 1.1423(2) 0.042(2) Uani 1 1 d .
H1A H 0.5678 0.5471 1.1538 0.050 Uiso 1 1 calc R
H1B H 0.5233 0.3753 1.1572 0.050 Uiso 1 1 calc R
C2 C 0.6928(8) 0.3962(10) 1.1404(2) 0.044(2) Uani 1 1 d .
H2A H 0.7291 0.4037 1.1639 0.052 Uiso 1 1 calc R
H2B H 0.7382 0.4666 1.1252 0.052 Uiso 1 1 calc R
C3 C 0.5569(5) 0.3261(7) 1.07619(16) 0.0180(12) Uani 1 1 d .
C4 C 0.6451(6) 0.2238(8) 1.08453(17) 0.0223(13) Uani 1 1 d .
C5 C 0.6004(5) 0.1789(7) 1.02038(16) 0.0177(12) Uani 1 1 d .
C6 C 0.6024(5) 0.1267(7) 0.98639(16) 0.0179(12) Uani 1 1 d .
C7 C 0.5726(6) 0.0953(7) 0.92128(16) 0.0179(12) Uani 1 1 d .
C8 C 0.6632(5) -0.0012(7) 0.92990(17) 0.0212(13) Uani 1 1 d .
C9 C 0.6349(8) 0.0533(8) 0.8542(2) 0.0365(19) Uani 1 1 d .
H9A H 0.6110 0.0574 0.8295 0.044 Uiso 1 1 calc R
H9B H 0.7070 0.1195 0.8573 0.044 Uiso 1 1 calc R
C10 C 0.6696(7) -0.1077(8) 0.86329(18) 0.0294(16) Uani 1 1 d .
H10A H 0.7237 -0.1479 0.8450 0.035 Uiso 1 1 calc R
H10B H 0.5949 -0.1708 0.8635 0.035 Uiso 1 1 calc R
C11 C 0.8802(13) 0.7606(14) 1.1133(3) 0.090(5) Uani 1 1 d .
H11A H 0.8419 0.8097 1.1336 0.109 Uiso 1 1 calc R
H11B H 0.9099 0.6604 1.1213 0.109 Uiso 1 1 calc R
C12 C 0.9809(8) 0.8436(17) 1.1060(2) 0.068(4) Uani 1 1 d .
H12A H 1.0517 0.7747 1.1082 0.081 Uiso 1 1 calc R
H12B H 0.9891 0.9208 1.1246 0.081 Uiso 1 1 calc R
C13 C 0.8401(5) 0.7170(7) 1.04463(15) 0.0159(12) Uani 1 1 d .
C14 C 0.9361(5) 0.8041(7) 1.03790(15) 0.0160(12) Uani 1 1 d .
C15 C 0.9064(5) 0.6385(7) 0.98337(15) 0.0162(12) Uani 1 1 d .
C16 C 0.9090(5) 0.5912(6) 0.95018(15) 0.0147(11) Uani 1 1 d .
C17 C 0.8380(5) 0.5218(7) 0.88824(16) 0.0169(12) Uani 1 1 d .
C18 C 0.9366(5) 0.6081(7) 0.88402(15) 0.0149(11) Uani 1 1 d .
C19 C 0.8583(6) 0.4459(8) 0.82049(16) 0.0241(14) Uani 1 1 d .
H19A H 0.9281 0.3810 0.8272 0.029 Uiso 1 1 calc R
H19B H 0.8208 0.4014 0.7994 0.029 Uiso 1 1 calc R
C20 C 0.9040(6) 0.6040(8) 0.81225(16) 0.0227(14) Uani 1 1 d .
H20A H 0.8331 0.6707 0.8078 0.027 Uiso 1 1 calc R
H20B H 0.9528 0.5997 0.7907 0.027 Uiso 1 1 calc R
C25 C 0.6520(5) -0.0943(7) 0.77032(16) 0.0196(13) Uani 1 1 d .
C26 C 0.8512(6) 0.0598(7) 0.79029(17) 0.0195(13) Uani 1 1 d .
C27 C 0.8498(5) 0.2100(7) 0.72999(17) 0.0201(13) Uani 1 1 d .
N2 N 0.5911(5) -0.1851(7) 0.78294(16) 0.0288(13) Uani 1 1 d .
N3 N 0.9123(5) 0.0642(7) 0.81427(15) 0.0264(13) Uani 1 1 d .
N4 N 0.9103(5) 0.3007(7) 0.71756(17) 0.0283(13) Uani 1 1 d .
O1 O 0.0574(5) 0.5622(6) 0.72606(15) 0.0363(13) Uani 1 1 d .
S1 S 0.48915(15) 0.4638(2) 1.10181(4) 0.0260(4) Uani 1 1 d .
S2 S 0.7156(2) 0.2012(2) 1.12434(5) 0.0383(5) Uani 1 1 d .
S3 S 0.50458(13) 0.32262(17) 1.03369(4) 0.0165(3) Uani 1 1 d .
S4 S 0.69653(14) 0.10740(19) 1.05141(4) 0.0227(4) Uani 1 1 d .
S5 S 0.51006(13) 0.20151(17) 0.95494(4) 0.0179(3) Uani 1 1 d .
S6 S 0.70514(14) -0.00893(19) 0.97334(4) 0.0219(4) Uani 1 1 d .
S7 S 0.51107(15) 0.12668(18) 0.88025(4) 0.0212(3) Uani 1 1 d .
S8 S 0.74461(15) -0.1271(2) 0.90416(5) 0.0310(4) Uani 1 1 d .
S9 S 0.75971(15) 0.7226(2) 1.08339(4) 0.0269(4) Uani 1 1 d .
S10 S 0.99583(16) 0.94142(19) 1.06524(4) 0.0251(4) Uani 1 1 d .
S11 S 0.80279(13) 0.57320(17) 1.01447(4) 0.0165(3) Uani 1 1 d .
S12 S 1.01774(13) 0.76310(18) 0.99974(4) 0.0178(3) Uani 1 1 d .
S13 S 0.80526(14) 0.46345(18) 0.93124(4) 0.0195(3) Uani 1 1 d .
S14 S 1.02335(13) 0.64924(18) 0.92125(4) 0.0172(3) Uani 1 1 d .
S15 S 0.74765(14) 0.4459(2) 0.85513(4) 0.0230(4) Uani 1 1 d .
S16 S 0.99543(17) 0.6873(2) 0.84610(4) 0.0331(4) Uani 1 1 d .
Co1 Co 0.7500 0.05786(13) 0.7500 0.0147(3) Uani 1 2 d S
N1 N 0.2500 0.0906(9) 0.7500 0.0206(16) Uani 1 2 d S
C21 C 0.1796 -0.1377 0.7822 0.142 Uani 1 1 d .
H21A H 0.1108 -0.2068 0.7858 0.213 Uiso 1 1 calc R
H21B H 0.2033 -0.0926 0.8044 0.213 Uiso 1 1 calc R
H21C H 0.2485 -0.1944 0.7726 0.213 Uiso 1 1 calc R
C22 C 0.1377 0.0037 0.7539 0.067 Uani 1 1 d .
H22A H 0.1105 -0.0390 0.7314 0.081 Uiso 1 1 calc R
H22B H 0.0717 0.0672 0.7636 0.081 Uiso 1 1 calc R
C23 C 0.2346 0.2009 0.7185 0.076 Uani 1 1 d .
H23A H 0.2304 0.1395 0.6971 0.091 Uiso 1 1 calc R
H23B H 0.1558 0.2544 0.7210 0.091 Uiso 1 1 calc R
C24 C 0.3202(13) 0.303(3) 0.7148(4) 0.24(2) Uani 1 1 d .
H24A H 0.3036 0.3636 0.6941 0.367 Uiso 1 1 calc R
H24B H 0.3991 0.2515 0.7123 0.367 Uiso 1 1 calc R
H24C H 0.3222 0.3686 0.7353 0.367 Uiso 1 1 calc R

loop_
_atom_site_aniso_label
_atom_site_aniso_U_11
_atom_site_aniso_U_22
_atom_site_aniso_U_33
_atom_site_aniso_U_23
_atom_site_aniso_U_13
_atom_site_aniso_U_12
C1 0.069(6) 0.036(4) 0.020(4) 0.005(3) -0.016(4) -0.010(4)
C2 0.051(5) 0.044(5) 0.035(4) 0.001(4) -0.020(4) -0.007(4)
C3 0.018(3) 0.022(3) 0.014(3) 0.000(2) 0.000(2) -0.004(2)
C4 0.023(3) 0.023(3) 0.021(3) 0.001(3) -0.007(3) -0.005(3)
C5 0.015(3) 0.017(3) 0.021(3) -0.001(2) 0.000(2) 0.002(2)
C6 0.014(3) 0.019(3) 0.021(3) 0.000(2) -0.001(2) 0.003(2)
C7 0.022(3) 0.013(3) 0.019(3) -0.006(2) 0.004(2) 0.000(2)
C8 0.016(3) 0.022(3) 0.025(3) -0.011(3) 0.005(2) 0.000(2)
C9 0.056(5) 0.022(4) 0.031(4) -0.002(3) 0.027(4) 0.008(3)
C10 0.051(4) 0.019(3) 0.019(3) -0.005(3) 0.000(3) 0.006(3)
C11 0.154(12) 0.085(8) 0.032(5) 0.033(5) -0.047(6) -0.087(9)
C12 0.042(5) 0.149(12) 0.012(4) 0.010(5) -0.003(3) -0.019(6)
C13 0.018(3) 0.017(3) 0.013(3) 0.000(2) 0.000(2) 0.003(2)
C14 0.020(3) 0.016(3) 0.012(3) 0.000(2) 0.000(2) 0.000(2)
C15 0.014(3) 0.019(3) 0.015(3) 0.002(2) 0.001(2) -0.001(2)
C16 0.016(3) 0.012(3) 0.016(3) 0.000(2) -0.002(2) -0.001(2)
C17 0.018(3) 0.018(3) 0.015(3) 0.002(2) 0.001(2) 0.001(2)
C18 0.018(3) 0.017(3) 0.009(3) -0.004(2) -0.004(2) 0.003(2)
C19 0.026(3) 0.034(4) 0.012(3) -0.006(3) 0.001(2) 0.006(3)
C20 0.017(3) 0.039(4) 0.012(3) -0.001(3) -0.001(2) 0.000(3)
C25 0.016(3) 0.024(3) 0.019(3) 0.000(3) -0.001(2) 0.004(2)
C26 0.020(3) 0.018(3) 0.021(3) -0.003(2) 0.002(3) 0.005(2)
C27 0.014(3) 0.025(3) 0.021(3) -0.002(3) -0.005(2) 0.002(2)
N2 0.032(3) 0.026(3) 0.029(3) 0.003(3) 0.005(3) -0.002(3)
N3 0.027(3) 0.028(3) 0.024(3) -0.002(2) -0.010(2) 0.006(2)
N4 0.020(3) 0.024(3) 0.041(4) 0.003(3) -0.001(2) -0.001(2)
O1 0.040(3) 0.026(3) 0.042(3) 0.004(2) -0.018(2) -0.005(2)
S1 0.0234(8) 0.0362(10) 0.0184(8) -0.0118(7) 0.0001(6) -0.0011(7)
S2 0.0525(12) 0.0299(10) 0.0324(10) 0.0069(8) -0.0284(9) -0.0097(9)
S3 0.0167(7) 0.0191(7) 0.0138(7) -0.0023(6) -0.0005(5) 0.0037(5)
S4 0.0188(7) 0.0217(8) 0.0277(9) -0.0001(7) -0.0062(6) 0.0037(6)
S5 0.0184(7) 0.0197(7) 0.0155(7) -0.0017(6) 0.0018(6) 0.0063(6)
S6 0.0166(7) 0.0243(8) 0.0247(8) -0.0071(6) -0.0026(6) 0.0074(6)
S7 0.0262(8) 0.0225(8) 0.0150(7) -0.0025(6) 0.0031(6) 0.0003(6)
S8 0.0205(8) 0.0382(10) 0.0344(10) -0.0239(8) -0.0059(7) 0.0119(7)
S9 0.0273(8) 0.0401(10) 0.0133(7) 0.0054(7) 0.0065(6) 0.0108(7)
S10 0.0328(9) 0.0211(8) 0.0213(8) -0.0043(6) -0.0094(7) -0.0016(7)
S11 0.0154(7) 0.0198(7) 0.0142(7) 0.0003(6) 0.0013(5) -0.0031(5)
S12 0.0199(7) 0.0219(8) 0.0116(7) -0.0006(6) 0.0020(5) -0.0070(6)
S13 0.0232(8) 0.0213(8) 0.0140(7) 0.0001(6) -0.0008(6) -0.0073(6)
S14 0.0149(7) 0.0251(8) 0.0115(7) 0.0006(6) -0.0011(5) -0.0028(6)
S15 0.0212(8) 0.0315(9) 0.0161(8) -0.0080(6) -0.0010(6) -0.0052(6)
S16 0.0295(9) 0.0568(12) 0.0129(8) 0.0054(8) -0.0021(6) -0.0194(8)
Co1 0.0113(5) 0.0181(6) 0.0146(6) 0.000 -0.0013(4) 0.000
N1 0.013(3) 0.029(4) 0.019(4) 0.000 0.009(3) 0.000
C21 0.250 0.114 0.062 0.010 0.029 -0.029
C22 0.037 0.076 0.089 0.015 0.002 -0.014
C23 0.098 0.064 0.065 0.004 0.003 -0.014
C24 0.064(9) 0.56(6) 0.112(14) -0.17(2) 0.055(10) -0.086(19)

loop_
_atom_type_symbol
_atom_type_description
_atom_type_scat_dispersion_real
_atom_type_scat_dispersion_imag
_atom_type_scat_source
C C 0.0033 0.0016 'International Tables Vol C Tables 4.2.6.8 and 6.1.1.4'
H H 0.0000 0.0000 'International Tables Vol C Tables 4.2.6.8 and 6.1.1.4'
N N 0.0061 0.0033 'International Tables Vol C Tables 4.2.6.8 and 6.1.1.4'
O O 0.0106 0.0060 'International Tables Vol C Tables 4.2.6.8 and 6.1.1.4'
S S 0.1246 0.1234 'International Tables Vol C Tables 4.2.6.8 and 6.1.1.4'
Co Co 0.3494 0.9721 'International Tables Vol C Tables 4.2.6.8 and 6.1.1.4'

loop_
_geom_angle_atom_site_label_1
_geom_angle_atom_site_label_2
_geom_angle_atom_site_label_3
_geom_angle
_geom_angle_site_symmetry_1
_geom_angle_site_symmetry_3
C2 C1 S1 116.4(6) . .
C1 C2 S2 115.8(6) . .
C4 C3 S1 129.4(5) . .
C4 C3 S3 116.4(5) . .
S1 C3 S3 114.2(4) . .
C3 C4 S4 116.8(5) . .
C3 C4 S2 127.1(5) . .
S4 C4 S2 116.1(4) . .
C6 C5 S4 121.8(5) . .
C6 C5 S3 122.3(5) . .
S4 C5 S3 115.9(4) . .
C5 C6 S5 122.1(5) . .
C5 C6 S6 121.2(5) . .
S5 C6 S6 116.6(4) . .
C8 C7 S7 127.4(5) . .
C8 C7 S5 116.5(5) . .
S7 C7 S5 116.1(4) . .
C7 C8 S8 129.9(5) . .
C7 C8 S6 117.1(5) . .
S8 C8 S6 113.0(4) . .
C10 C9 S7 113.3(5) . .
C9 C10 S8 114.2(5) . .
C12 C11 S9 124.8(7) . .
C11 C12 S10 121.0(7) . .
C14 C13 S9 123.8(5) . .
C14 C13 S11 117.9(5) . .
S9 C13 S11 118.0(3) . .
C13 C14 S10 125.6(5) . .
C13 C14 S12 116.7(5) . .
S10 C14 S12 117.3(3) . .
C16 C15 S11 124.4(5) . .
C16 C15 S12 121.2(5) . .
S11 C15 S12 114.2(3) . .
C15 C16 S13 125.3(5) . .
C15 C16 S14 122.0(5) . .
S13 C16 S14 112.6(3) . .
C18 C17 S15 126.0(5) . .
C18 C17 S13 116.5(5) . .
S15 C17 S13 117.1(3) . .
C17 C18 S16 129.2(5) . .
C17 C18 S14 117.1(5) . .
S16 C18 S14 113.6(3) . .
C20 C19 S15 112.3(5) . .
C19 C20 S16 114.0(5) . .
N2 C25 Co1 178.8(6) . .
N3 C26 Co1 178.5(6) . .
N4 C27 Co1 179.1(6) . .
C3 S1 C1 103.2(4) . .
C4 S2 C2 97.5(4) . .
C5 S3 C3 95.4(3) . .
C5 S4 C4 95.5(3) . .
C6 S5 C7 95.1(3) . .
C6 S6 C8 94.7(3) . .
C7 S7 C9 99.1(4) . .
C8 S8 C10 101.9(3) . .
C13 S9 C11 100.6(5) . .
C14 S10 C12 99.4(5) . .
C15 S11 C13 93.8(3) . .
C15 S12 C14 94.2(3) . .
C16 S13 C17 94.0(3) . .
C16 S14 C18 94.1(3) . .
C17 S15 C19 99.2(3) . .
C18 S16 C20 103.8(3) . .
C25 Co1 C25 89.7(4) . 2_656
C25 Co1 C27 179.3(3) . .
C25 Co1 C27 90.1(3) 2_656 .
C25 Co1 C27 90.1(3) . 2_656
C25 Co1 C27 179.3(3) 2_656 2_656
C27 Co1 C27 90.1(4) . 2_656
C25 Co1 C26 90.8(3) . 2_656
C25 Co1 C26 90.0(3) 2_656 2_656
C27 Co1 C26 89.9(3) . 2_656
C27 Co1 C26 89.4(3) 2_656 2_656
C25 Co1 C26 90.0(3) . .
C25 Co1 C26 90.8(3) 2_656 .
C27 Co1 C26 89.4(3) . .
C27 Co1 C26 89.9(3) 2_656 .
C26 Co1 C26 179.0(4) 2_656 .
C22 N1 C22 116.7(5) 2_556 .
C22 N1 C23 109.61(5) 2_556 .
C22 N1 C23 108.43(5) . .
C22 N1 C23 108.43(5) 2_556 2_556
C22 N1 C23 109.61(5) . 2_556
C23 N1 C23 103.2(5) . 2_556
N1 C22 C21 102.7(2) . .
C24 C23 N1 115.8(10) . .

loop_
_geom_bond_atom_site_label_1
_geom_bond_atom_site_label_2
_geom_bond_distance
_geom_bond_site_symmetry_2
C1 C2 1.433(13) .
C1 S1 1.793(8) .
C2 S2 1.844(9) .
C3 C4 1.361(9) .
C3 S1 1.733(6) .
C3 S3 1.736(6) .
C4 S4 1.733(7) .
C4 S2 1.730(7) .
C5 C6 1.390(9) .
C5 S4 1.714(6) .
C5 S3 1.725(6) .
C6 S5 1.711(6) .
C6 S6 1.719(6) .
C7 C8 1.349(9) .
C7 S7 1.741(7) .
C7 S5 1.743(6) .
C8 S8 1.737(6) .
C8 S6 1.738(7) .
C9 C10 1.509(10) .
C9 S7 1.812(7) .
C10 S8 1.785(7) .
C11 C12 1.354(14) .
C11 S9 1.785(10) .
C12 S10 1.803(9) .
C13 C14 1.329(9) .
C13 S9 1.739(6) .
C13 S11 1.767(6) .
C14 S10 1.732(6) .
C14 S12 1.763(6) .
C15 C16 1.347(8) .
C15 S11 1.753(6) .
C15 S12 1.759(6) .
C16 S13 1.758(6) .
C16 S14 1.758(6) .
C17 C18 1.333(9) .
C17 S15 1.748(6) .
C17 S13 1.774(6) .
C18 S16 1.746(6) .
C18 S14 1.759(6) .
C19 C20 1.514(10) .
C19 S15 1.808(6) .
C20 S16 1.801(7) .
C25 N2 1.151(9) .
C25 Co1 1.890(7) .
C26 N3 1.142(8) .
C26 Co1 1.908(6) .
C27 N4 1.145(9) .
C27 Co1 1.896(7) .
Co1 C25 1.890(7) 2_656
Co1 C27 1.896(7) 2_656
Co1 C26 1.908(6) 2_656
N1 C22 1.459(4) 2_556
N1 C22 1.459(4) .
N1 C23 1.563(5) .
N1 C23 1.563(5) 2_556
C21 C22 1.7186 .
C23 C24 1.31(2) .
